data_7112586
loop_
_publ_author_name
'Peter E. Sues'
'Alan J. Lough'
'Robert H. Morris'

_publ_section_title
;
 A sulfur mimic of 1,1-bis(diphenylphosphino)methane: a new ligand opens
 up
;
_journal_name_full Chem.Commun.
_journal_page_first 4707
_journal_paper_doi 10.1039/C3CC49456J
_journal_volume 50
_journal_year 2014
_chemical_formula_moiety 'C24 H44 P2 S'
_chemical_formula_sum 'C24 H44 P2 S'
_chemical_formula_weight 426.59
_chemical_name_systematic
; 
 ? 
;
_space_group_crystal_system monoclinic
_space_group_IT_number 14
_space_group_name_Hall '-P 2ybc'
_space_group_name_H-M_alt 'P 1 21/c 1'
_symmetry_space_group_name_Hall '-P 2ybc'
_symmetry_space_group_name_H-M 'P 1 21/c 1'
_atom_sites_solution_hydrogens geom
_audit_creation_method SHELXL-2013
_cell_angle_alpha 90
_cell_angle_beta 110.251(2)
_cell_angle_gamma 90
_cell_formula_units_Z 4
_cell_length_a 10.6898(9)
_cell_length_b 21.4377(19)
_cell_length_c 11.299(1)
_cell_measurement_reflns_used 7631
_cell_measurement_temperature 147(2)
_cell_measurement_theta_max 27.54
_cell_measurement_theta_min 2.70
_cell_volume 2429.3(4)
_computing_cell_refinement APEX2
_computing_data_collection 'APEX2 (Bruker, 2007)'
_computing_data_reduction 'SAINT (Bruker, 2007)'
_computing_molecular_graphics 'PLATON (Spek, 2009)'
_computing_publication_material 'SHELXTL (Sheldrick, 2008)'
_computing_structure_refinement 'SHELXL-2013 (Sheldrick, 2013)'
_computing_structure_solution 'SHELXS-97 (Sheldrick, 2008)'
_diffrn_ambient_temperature 147(2)
_diffrn_measured_fraction_theta_full 1.000
_diffrn_measured_fraction_theta_max 0.992
_diffrn_measurement_device_type 'Bruker APEX-II CCD'
_diffrn_measurement_method '\f and \w scans'
_diffrn_radiation_type MoK\a
_diffrn_radiation_wavelength 0.71073
_diffrn_reflns_av_R_equivalents 0.0305
_diffrn_reflns_av_unetI/netI 0.0272
_diffrn_reflns_Laue_measured_fraction_full 1.000
_diffrn_reflns_Laue_measured_fraction_max 0.992
_diffrn_reflns_limit_h_max 13
_diffrn_reflns_limit_h_min -13
_diffrn_reflns_limit_k_max 26
_diffrn_reflns_limit_k_min -27
_diffrn_reflns_limit_l_max 14
_diffrn_reflns_limit_l_min -14
_diffrn_reflns_number 22191
_diffrn_reflns_point_group_measured_fraction_full 1.000
_diffrn_reflns_point_group_measured_fraction_max 0.992
_diffrn_reflns_theta_full 25.242
_diffrn_reflns_theta_max 27.560
_diffrn_reflns_theta_min 1.900
_diffrn_source 'sealed tube with Bruker Triumph monochromator'
_exptl_absorpt_coefficient_mu 0.273
_exptl_absorpt_correction_T_max 0.7456
_exptl_absorpt_correction_T_min 0.6413
_exptl_absorpt_correction_type multi-scan
_exptl_absorpt_process_details 'SADABS (Sheldrick, 1996)'
_exptl_crystal_colour colourless
_exptl_crystal_density_diffrn 1.166
_exptl_crystal_description plate
_exptl_crystal_F_000 936
_exptl_crystal_size_max 0.330
_exptl_crystal_size_mid 0.250
_exptl_crystal_size_min 0.150
_refine_diff_density_max 0.637
_refine_diff_density_min -0.277
_refine_diff_density_rms 0.058
_refine_ls_extinction_method none
_refine_ls_goodness_of_fit_ref 1.029
_refine_ls_hydrogen_treatment constr
_refine_ls_matrix_type full
_refine_ls_number_parameters 269
_refine_ls_number_reflns 5579
_refine_ls_number_restraints 0
_refine_ls_restrained_S_all 1.029
_refine_ls_R_factor_all 0.0549
_refine_ls_R_factor_gt 0.0433
_refine_ls_shift/su_max 0.001
_refine_ls_shift/su_mean 0.000
_refine_ls_structure_factor_coef Fsqd
_refine_ls_weighting_details 'w=1/[\s^2^(Fo^2^)+(0.0568P)^2^+1.6846P] where P=(Fo^2^+2Fc^2^)/3'
_refine_ls_weighting_scheme calc
_refine_ls_wR_factor_gt 0.1094
_refine_ls_wR_factor_ref 0.1171
_reflns_Friedel_coverage 0.000
_reflns_number_gt 4642
_reflns_number_total 5579
_reflns_threshold_expression 'I > 2\s(I)'
_cod_duplicate_entry 7112267
_cod_data_source_file c3cc49456j2.cif
_cod_data_source_block 2
_cod_database_code 7112586
_shelx_space_group_comment
; 
The symmetry employed for this shelxl refinement is uniquely defined 
by the following loop, which should always be used as a source of 
symmetry information in preference to the above space-group names. 
They are only intended as comments. 
;
_shelx_estimated_absorpt_t_min 0.915
_shelx_estimated_absorpt_t_max 0.960
_shelxl_version_number 2013-3

loop_
_space_group_symop_operation_xyz
'x, y, z'
'-x, y+1/2, -z+1/2'
'-x, -y, -z'
'x, -y-1/2, z-1/2'

loop_
_atom_site_label
_atom_site_type_symbol
_atom_site_fract_x
_atom_site_fract_y
_atom_site_fract_z
_atom_site_U_iso_or_equiv
_atom_site_adp_type
_atom_site_occupancy
_atom_site_site_symmetry_order
_atom_site_calc_flag
_atom_site_refinement_flags_posn
_atom_site_refinement_flags_adp
_atom_site_refinement_flags_occupancy
_atom_site_disorder_assembly
_atom_site_disorder_group
S1 S 0.72743(5) 0.64715(2) 0.94495(4) 0.02923(13) Uani 1 1 d . . . . .
P1 P 0.68303(4) 0.64090(2) 0.76081(4) 0.02107(12) Uani 1 1 d . . . . .
P2 P 0.59642(4) 0.55085(2) 0.67195(4) 0.02099(12) Uani 1 1 d . . . . .
C1 C 0.5482(3) 0.69638(14) 0.6788(3) 0.0224(6) Uani 0.741(8) 1 d . . P A 1
H1A H 0.4666 0.6809 0.6935 0.027 Uiso 0.741(8) 1 calc R U P A 1
C2 C 0.5118(5) 0.69956(19) 0.5348(3) 0.0374(9) Uani 0.741(8) 1 d . . P A 1
H2A H 0.4977 0.6570 0.4984 0.045 Uiso 0.741(8) 1 calc R U P A 1
H2B H 0.5848 0.7195 0.5135 0.045 Uiso 0.741(8) 1 calc R U P A 1
C3 C 0.3808(8) 0.7389(4) 0.4802(8) 0.057(2) Uani 0.741(8) 1 d . . P A 1
H3A H 0.3552 0.7416 0.3874 0.069 Uiso 0.741(8) 1 calc R U P A 1
H3B H 0.3078 0.7175 0.4992 0.069 Uiso 0.741(8) 1 calc R U P A 1
C4 C 0.3973(4) 0.80186(15) 0.5334(3) 0.0418(9) Uani 0.741(8) 1 d . . P A 1
H4A H 0.3114 0.8245 0.5001 0.050 Uiso 0.741(8) 1 calc R U P A 1
H4B H 0.4635 0.8248 0.5069 0.050 Uiso 0.741(8) 1 calc R U P A 1
C5 C 0.4420(10) 0.8004(3) 0.6729(10) 0.047(3) Uani 0.741(8) 1 d . . P A 1
H5A H 0.3707 0.7821 0.6991 0.056 Uiso 0.741(8) 1 calc R U P A 1
H5B H 0.4573 0.8437 0.7054 0.056 Uiso 0.741(8) 1 calc R U P A 1
C6 C 0.5714(5) 0.7623(2) 0.7319(5) 0.0492(12) Uani 0.741(8) 1 d . . P A 1
H6A H 0.6454 0.7821 0.7119 0.059 Uiso 0.741(8) 1 calc R U P A 1
H6B H 0.5959 0.7611 0.8248 0.059 Uiso 0.741(8) 1 calc R U P A 1
C1A C 0.5828(11) 0.7071(5) 0.6610(9) 0.027(2) Uiso 0.259(8) 1 d . . P A 2
H1A1 H 0.6462 0.7315 0.6316 0.032 Uiso 0.259(8) 1 calc R U P A 2
C2A C 0.4684(9) 0.6875(4) 0.5424(9) 0.021(2) Uiso 0.259(8) 1 d . . P A 2
H2A1 H 0.5046 0.6612 0.4897 0.025 Uiso 0.259(8) 1 calc R U P A 2
H2A2 H 0.4048 0.6617 0.5674 0.025 Uiso 0.259(8) 1 calc R U P A 2
C3A C 0.397(2) 0.7398(11) 0.468(2) 0.034(4) Uiso 0.259(8) 1 d . . P A 2
H3A1 H 0.3204 0.7242 0.3962 0.041 Uiso 0.259(8) 1 calc R U P A 2
H3A2 H 0.4571 0.7626 0.4326 0.041 Uiso 0.259(8) 1 calc R U P A 2
C4A C 0.3453(11) 0.7863(5) 0.5514(9) 0.040(3) Uiso 0.259(8) 1 d . . P A 2
H4A1 H 0.3131 0.8254 0.5040 0.048 Uiso 0.259(8) 1 calc R U P A 2
H4A2 H 0.2698 0.7669 0.5694 0.048 Uiso 0.259(8) 1 calc R U P A 2
C5A C 0.456(3) 0.8011(14) 0.674(4) 0.063(10) Uiso 0.259(8) 1 d . . P A 2
H5A1 H 0.5147 0.8327 0.6568 0.075 Uiso 0.259(8) 1 calc R U P A 2
H5A2 H 0.4151 0.8204 0.7318 0.075 Uiso 0.259(8) 1 calc R U P A 2
C6A C 0.5372(12) 0.7493(6) 0.7389(12) 0.031(3) Uiso 0.259(8) 1 d . . P A 2
H6A1 H 0.4857 0.7247 0.7806 0.037 Uiso 0.259(8) 1 calc R U P A 2
H6A2 H 0.6164 0.7662 0.8061 0.037 Uiso 0.259(8) 1 calc R U P A 2
C7 C 0.49065(16) 0.52804(9) 0.76683(17) 0.0237(4) Uani 1 1 d . . . . .
H7A H 0.5498 0.5221 0.8566 0.028 Uiso 1 1 calc R U . . .
C8 C 0.42647(18) 0.46518(9) 0.71454(19) 0.0279(4) Uani 1 1 d . . . . .
H8A H 0.3730 0.4699 0.6240 0.034 Uiso 1 1 calc R U . . .
H8B H 0.4975 0.4342 0.7218 0.034 Uiso 1 1 calc R U . . .
C9 C 0.3369(2) 0.44097(10) 0.7846(2) 0.0373(5) Uani 1 1 d . . . . .
H9A H 0.2935 0.4017 0.7448 0.045 Uiso 1 1 calc R U . . .
H9B H 0.3919 0.4317 0.8732 0.045 Uiso 1 1 calc R U . . .
C10 C 0.2307(2) 0.48852(11) 0.7821(2) 0.0407(5) Uani 1 1 d . . . . .
H10A H 0.1782 0.4730 0.8330 0.049 Uiso 1 1 calc R U . . .
H10B H 0.1693 0.4943 0.6943 0.049 Uiso 1 1 calc R U . . .
C11 C 0.2943(2) 0.55061(11) 0.8347(2) 0.0376(5) Uani 1 1 d . . . . .
H11A H 0.3488 0.5455 0.9249 0.045 Uiso 1 1 calc R U . . .
H11B H 0.2234 0.5814 0.8287 0.045 Uiso 1 1 calc R U . . .
C12 C 0.38256(18) 0.57526(9) 0.7633(2) 0.0303(4) Uani 1 1 d . . . . .
H12A H 0.3269 0.5838 0.6745 0.036 Uiso 1 1 calc R U . . .
H12B H 0.4247 0.6149 0.8019 0.036 Uiso 1 1 calc R U . . .
C13 C 0.83393(18) 0.65076(9) 0.71826(18) 0.0258(4) Uani 1 1 d . . . . .
H13A H 0.8980 0.6185 0.7686 0.031 Uiso 1 1 calc R U . . .
C14 C 0.9031(2) 0.71298(10) 0.7619(2) 0.0392(5) Uani 1 1 d . . . . .
H14A H 0.9133 0.7203 0.8513 0.047 Uiso 1 1 calc R U . . .
H14B H 0.8485 0.7472 0.7108 0.047 Uiso 1 1 calc R U . . .
C15 C 1.0407(2) 0.71213(11) 0.7474(2) 0.0445(6) Uani 1 1 d . . . . .
H15A H 1.0845 0.7531 0.7735 0.053 Uiso 1 1 calc R U . . .
H15B H 1.0969 0.6799 0.8039 0.053 Uiso 1 1 calc R U . . .
C16 C 1.0310(2) 0.69878(14) 0.6145(3) 0.0546(7) Uani 1 1 d . . . . .
H16A H 1.1218 0.6960 0.6102 0.065 Uiso 1 1 calc R U . . .
H16B H 0.9838 0.7335 0.5593 0.065 Uiso 1 1 calc R U . . .
C17 C 0.9570(3) 0.63833(15) 0.5674(3) 0.0584(7) Uani 1 1 d . . . . .
H17A H 1.0104 0.6030 0.6156 0.070 Uiso 1 1 calc R U . . .
H17B H 0.9465 0.6325 0.4775 0.070 Uiso 1 1 calc R U . . .
C18 C 0.8189(2) 0.63760(11) 0.5808(2) 0.0372(5) Uani 1 1 d . . . . .
H18A H 0.7613 0.6697 0.5253 0.045 Uiso 1 1 calc R U . . .
H18B H 0.7765 0.5964 0.5551 0.045 Uiso 1 1 calc R U . . .
C19 C 0.74668(16) 0.49841(8) 0.73412(17) 0.0227(4) Uani 1 1 d . . . . .
H19A H 0.8248 0.5241 0.7341 0.027 Uiso 1 1 calc R U . . .
C20 C 0.73635(19) 0.44473(9) 0.64153(18) 0.0280(4) Uani 1 1 d . . . . .
H20A H 0.6610 0.4172 0.6388 0.034 Uiso 1 1 calc R U . . .
H20B H 0.7184 0.4618 0.5558 0.034 Uiso 1 1 calc R U . . .
C21 C 0.86525(19) 0.40670(10) 0.6811(2) 0.0331(4) Uani 1 1 d . . . . .
H21A H 0.8545 0.3712 0.6224 0.040 Uiso 1 1 calc R U . . .
H21B H 0.9388 0.4332 0.6753 0.040 Uiso 1 1 calc R U . . .
C22 C 0.90131(19) 0.38220(9) 0.8146(2) 0.0336(5) Uani 1 1 d . . . . .
H22A H 0.9881 0.3603 0.8390 0.040 Uiso 1 1 calc R U . . .
H22B H 0.8330 0.3518 0.8182 0.040 Uiso 1 1 calc R U . . .
C23 C 0.91017(19) 0.43510(10) 0.9073(2) 0.0337(5) Uani 1 1 d . . . . .
H23A H 0.9858 0.4627 0.9112 0.040 Uiso 1 1 calc R U . . .
H23B H 0.9277 0.4175 0.9925 0.040 Uiso 1 1 calc R U . . .
C24 C 0.78138(17) 0.47369(9) 0.86889(17) 0.0270(4) Uani 1 1 d . . . . .
H24A H 0.7073 0.4474 0.8743 0.032 Uiso 1 1 calc R U . . .
H24B H 0.7928 0.5092 0.9278 0.032 Uiso 1 1 calc R U . . .

loop_
_atom_site_aniso_label
_atom_site_aniso_U_11
_atom_site_aniso_U_22
_atom_site_aniso_U_33
_atom_site_aniso_U_23
_atom_site_aniso_U_13
_atom_site_aniso_U_12
S1 0.0317(2) 0.0341(3) 0.0204(2) -0.00240(18) 0.00707(18) 0.00168(19)
P1 0.0211(2) 0.0192(2) 0.0212(2) -0.00109(16) 0.00515(17) 0.00040(16)
P2 0.0190(2) 0.0195(2) 0.0243(2) -0.00155(17) 0.00732(17) -0.00094(16)
C1 0.0205(13) 0.0220(13) 0.0253(13) 0.0046(10) 0.0089(11) 0.0024(10)
C2 0.044(2) 0.0386(19) 0.0286(16) 0.0053(13) 0.0109(14) 0.0160(17)
C3 0.052(4) 0.075(4) 0.029(3) 0.001(2) -0.005(2) 0.037(3)
C4 0.0333(17) 0.0354(17) 0.059(2) 0.0233(15) 0.0184(14) 0.0147(13)
C5 0.046(3) 0.027(2) 0.054(4) -0.0115(15) -0.002(2) 0.0225(18)
C6 0.044(2) 0.026(2) 0.057(2) -0.0125(17) -0.009(2) 0.0109(17)
C7 0.0188(7) 0.0276(9) 0.0259(9) 0.0009(7) 0.0092(7) 0.0005(7)
C8 0.0261(9) 0.0257(9) 0.0346(10) 0.0012(8) 0.0138(8) -0.0021(7)
C9 0.0325(10) 0.0352(11) 0.0492(13) 0.0071(9) 0.0205(9) -0.0040(9)
C10 0.0235(9) 0.0509(14) 0.0527(13) 0.0025(11) 0.0198(9) -0.0051(9)
C11 0.0262(9) 0.0457(13) 0.0466(12) -0.0026(10) 0.0197(9) 0.0043(9)
C12 0.0222(8) 0.0284(10) 0.0408(11) -0.0025(8) 0.0116(8) 0.0013(7)
C13 0.0242(8) 0.0231(9) 0.0296(9) -0.0028(7) 0.0086(7) -0.0051(7)
C14 0.0471(12) 0.0296(11) 0.0435(12) -0.0024(9) 0.0190(10) -0.0119(9)
C15 0.0307(10) 0.0374(12) 0.0593(15) 0.0080(11) 0.0079(10) -0.0133(9)
C16 0.0328(11) 0.0701(18) 0.0686(17) 0.0086(14) 0.0275(12) -0.0077(11)
C17 0.0425(13) 0.080(2) 0.0649(18) -0.0204(15) 0.0337(13) -0.0111(13)
C18 0.0296(10) 0.0515(13) 0.0343(11) -0.0076(9) 0.0160(8) -0.0076(9)
C19 0.0188(7) 0.0195(8) 0.0312(9) -0.0011(7) 0.0105(7) 0.0004(6)
C20 0.0292(9) 0.0267(9) 0.0292(9) -0.0033(7) 0.0116(8) 0.0016(7)
C21 0.0284(9) 0.0293(10) 0.0450(12) -0.0120(9) 0.0170(9) -0.0005(8)
C22 0.0253(9) 0.0254(10) 0.0452(12) -0.0059(8) 0.0061(8) 0.0068(7)
C23 0.0245(9) 0.0330(11) 0.0366(11) -0.0062(8) 0.0016(8) 0.0087(8)
C24 0.0236(8) 0.0269(9) 0.0283(9) -0.0031(7) 0.0063(7) 0.0058(7)

loop_
_atom_type_symbol
_atom_type_description
_atom_type_scat_dispersion_real
_atom_type_scat_dispersion_imag
_atom_type_scat_source
C C 0.0033 0.0016 'International Tables Vol C Tables 4.2.6.8 and 6.1.1.4'
H H 0.0000 0.0000 'International Tables Vol C Tables 4.2.6.8 and 6.1.1.4'
P P 0.1023 0.0942 'International Tables Vol C Tables 4.2.6.8 and 6.1.1.4'
S S 0.1246 0.1234 'International Tables Vol C Tables 4.2.6.8 and 6.1.1.4'

loop_
_geom_angle_atom_site_label_1
_geom_angle_atom_site_label_2
_geom_angle_atom_site_label_3
_geom_angle
C13 P1 C1 113.25(15)
C13 P1 C1A 97.1(4)
C13 P1 S1 110.72(6)
C1 P1 S1 110.25(10)
C1A P1 S1 117.2(3)
C13 P1 P2 104.25(6)
C1 P1 P2 101.62(10)
C1A P1 P2 108.6(3)
S1 P1 P2 116.47(3)
C7 P2 C19 103.67(8)
C7 P2 P1 101.98(6)
C19 P2 P1 100.46(6)
C6 C1 C2 108.9(4)
C6 C1 P1 114.0(2)
C2 C1 P1 115.2(2)
C6 C1 H1A 106.0
C2 C1 H1A 106.0
P1 C1 H1A 106.0
C1 C2 C3 107.7(4)
C1 C2 H2A 110.2
C3 C2 H2A 110.2
C1 C2 H2B 110.2
C3 C2 H2B 110.2
H2A C2 H2B 108.5
C4 C3 C2 111.7(6)
C4 C3 H3A 109.3
C2 C3 H3A 109.3
C4 C3 H3B 109.3
C2 C3 H3B 109.3
H3A C3 H3B 107.9
C3 C4 C5 111.5(5)
C3 C4 H4A 109.3
C5 C4 H4A 109.3
C3 C4 H4B 109.3
C5 C4 H4B 109.3
H4A C4 H4B 108.0
C4 C5 C6 112.5(6)
C4 C5 H5A 109.1
C6 C5 H5A 109.1
C4 C5 H5B 109.1
C6 C5 H5B 109.1
H5A C5 H5B 107.8
C1 C6 C5 108.8(4)
C1 C6 H6A 109.9
C5 C6 H6A 109.9
C1 C6 H6B 109.9
C5 C6 H6B 109.9
H6A C6 H6B 108.3
C6A C1A C2A 111.5(10)
C6A C1A P1 110.0(8)
C2A C1A P1 115.6(7)
C6A C1A H1A1 106.4
C2A C1A H1A1 106.4
P1 C1A H1A1 106.4
C3A C2A C1A 113.4(12)
C3A C2A H2A1 108.9
C1A C2A H2A1 108.9
C3A C2A H2A2 108.9
C1A C2A H2A2 108.9
H2A1 C2A H2A2 107.7
C2A C3A C4A 110.9(17)
C2A C3A H3A1 109.5
C4A C3A H3A1 109.5
C2A C3A H3A2 109.5
C4A C3A H3A2 109.5
H3A1 C3A H3A2 108.1
C5A C4A C3A 110.7(17)
C5A C4A H4A1 109.5
C3A C4A H4A1 109.5
C5A C4A H4A2 109.5
C3A C4A H4A2 109.5
H4A1 C4A H4A2 108.1
C6A C5A C4A 116(2)
C6A C5A H5A1 108.2
C4A C5A H5A1 108.2
C6A C5A H5A2 108.2
C4A C5A H5A2 108.2
H5A1 C5A H5A2 107.3
C5A C6A C1A 116.1(18)
C5A C6A H6A1 108.3
C1A C6A H6A1 108.3
C5A C6A H6A2 108.3
C1A C6A H6A2 108.3
H6A1 C6A H6A2 107.4
C12 C7 C8 109.80(14)
C12 C7 P2 114.42(13)
C8 C7 P2 106.67(12)
C12 C7 H7A 108.6
C8 C7 H7A 108.6
P2 C7 H7A 108.6
C9 C8 C7 112.05(16)
C9 C8 H8A 109.2
C7 C8 H8A 109.2
C9 C8 H8B 109.2
C7 C8 H8B 109.2
H8A C8 H8B 107.9
C10 C9 C8 111.12(17)
C10 C9 H9A 109.4
C8 C9 H9A 109.4
C10 C9 H9B 109.4
C8 C9 H9B 109.4
H9A C9 H9B 108.0
C9 C10 C11 110.55(17)
C9 C10 H10A 109.5
C11 C10 H10A 109.5
C9 C10 H10B 109.5
C11 C10 H10B 109.5
H10A C10 H10B 108.1
C10 C11 C12 111.73(18)
C10 C11 H11A 109.3
C12 C11 H11A 109.3
C10 C11 H11B 109.3
C12 C11 H11B 109.3
H11A C11 H11B 107.9
C7 C12 C11 110.85(16)
C7 C12 H12A 109.5
C11 C12 H12A 109.5
C7 C12 H12B 109.5
C11 C12 H12B 109.5
H12A C12 H12B 108.1
C14 C13 C18 111.04(17)
C14 C13 P1 112.67(14)
C18 C13 P1 116.65(13)
C14 C13 H13A 105.1
C18 C13 H13A 105.1
P1 C13 H13A 105.1
C13 C14 C15 109.30(18)
C13 C14 H14A 109.8
C15 C14 H14A 109.8
C13 C14 H14B 109.8
C15 C14 H14B 109.8
H14A C14 H14B 108.3
C16 C15 C14 111.89(19)
C16 C15 H15A 109.2
C14 C15 H15A 109.2
C16 C15 H15B 109.2
C14 C15 H15B 109.2
H15A C15 H15B 107.9
C15 C16 C17 111.3(2)
C15 C16 H16A 109.4
C17 C16 H16A 109.4
C15 C16 H16B 109.4
C17 C16 H16B 109.4
H16A C16 H16B 108.0
C16 C17 C18 112.1(2)
C16 C17 H17A 109.2
C18 C17 H17A 109.2
C16 C17 H17B 109.2
C18 C17 H17B 109.2
H17A C17 H17B 107.9
C13 C18 C17 109.38(18)
C13 C18 H18A 109.8
C17 C18 H18A 109.8
C13 C18 H18B 109.8
C17 C18 H18B 109.8
H18A C18 H18B 108.2
C24 C19 C20 110.74(15)
C24 C19 P2 117.29(12)
C20 C19 P2 110.02(12)
C24 C19 H19A 106.0
C20 C19 H19A 106.0
P2 C19 H19A 106.0
C21 C20 C19 110.86(15)
C21 C20 H20A 109.5
C19 C20 H20A 109.5
C21 C20 H20B 109.5
C19 C20 H20B 109.5
H20A C20 H20B 108.1
C22 C21 C20 111.62(16)
C22 C21 H21A 109.3
C20 C21 H21A 109.3
C22 C21 H21B 109.3
C20 C21 H21B 109.3
H21A C21 H21B 108.0
C21 C22 C23 111.10(17)
C21 C22 H22A 109.4
C23 C22 H22A 109.4
C21 C22 H22B 109.4
C23 C22 H22B 109.4
H22A C22 H22B 108.0
C22 C23 C24 111.74(15)
C22 C23 H23A 109.3
C24 C23 H23A 109.3
C22 C23 H23B 109.3
C24 C23 H23B 109.3
H23A C23 H23B 107.9
C19 C24 C23 110.64(16)
C19 C24 H24A 109.5
C23 C24 H24A 109.5
C19 C24 H24B 109.5
C23 C24 H24B 109.5
H24A C24 H24B 108.1

loop_
_geom_bond_atom_site_label_1
_geom_bond_atom_site_label_2
_geom_bond_distance
S1 P1 1.9720(7)
P1 C13 1.8479(19)
P1 C1 1.851(3)
P1 C1A 1.896(10)
P1 P2 2.2246(6)
P2 C7 1.8724(18)
P2 C19 1.8857(17)
C1 C6 1.522(5)
C1 C2 1.538(5)
C1 H1A 1.0000
C2 C3 1.567(9)
C2 H2A 0.9900
C2 H2B 0.9900
C3 C4 1.463(10)
C3 H3A 0.9900
C3 H3B 0.9900
C4 C5 1.480(11)
C4 H4A 0.9900
C4 H4B 0.9900
C5 C6 1.545(9)
C5 H5A 0.9900
C5 H5B 0.9900
C6 H6A 0.9900
C6 H6B 0.9900
C1A C6A 1.459(16)
C1A C2A 1.527(13)
C1A H1A1 1.0000
C2A C3A 1.45(3)
C2A H2A1 0.9900
C2A H2A2 0.9900
C3A C4A 1.60(3)
C3A H3A1 0.9900
C3A H3A2 0.9900
C4A C5A 1.51(4)
C4A H4A1 0.9900
C4A H4A2 0.9900
C5A C6A 1.45(3)
C5A H5A1 0.9900
C5A H5A2 0.9900
C6A H6A1 0.9900
C6A H6A2 0.9900
C7 C12 1.526(2)
C7 C8 1.535(3)
C7 H7A 1.0000
C8 C9 1.529(3)
C8 H8A 0.9900
C8 H8B 0.9900
C9 C10 1.518(3)
C9 H9A 0.9900
C9 H9B 0.9900
C10 C11 1.519(3)
C10 H10A 0.9900
C10 H10B 0.9900
C11 C12 1.532(3)
C11 H11A 0.9900
C11 H11B 0.9900
C12 H12A 0.9900
C12 H12B 0.9900
C13 C14 1.522(3)
C13 C18 1.531(3)
C13 H13A 1.0000
C14 C15 1.536(3)
C14 H14A 0.9900
C14 H14B 0.9900
C15 C16 1.497(4)
C15 H15A 0.9900
C15 H15B 0.9900
C16 C17 1.515(4)
C16 H16A 0.9900
C16 H16B 0.9900
C17 C18 1.535(3)
C17 H17A 0.9900
C17 H17B 0.9900
C18 H18A 0.9900
C18 H18B 0.9900
C19 C24 1.532(3)
C19 C20 1.533(2)
C19 H19A 1.0000
C20 C21 1.529(3)
C20 H20A 0.9900
C20 H20B 0.9900
C21 C22 1.516(3)
C21 H21A 0.9900
C21 H21B 0.9900
C22 C23 1.524(3)
C22 H22A 0.9900
C22 H22B 0.9900
C23 C24 1.534(2)
C23 H23A 0.9900
C23 H23B 0.9900
C24 H24A 0.9900
C24 H24B 0.9900

loop_
_geom_torsion_atom_site_label_1
_geom_torsion_atom_site_label_2
_geom_torsion_atom_site_label_3
_geom_torsion_atom_site_label_4
_geom_torsion
C13 P1 C1 C6 -76.1(4)
C1A P1 C1 C6 -69.8(12)
S1 P1 C1 C6 48.6(5)
P2 P1 C1 C6 172.7(4)
C13 P1 C1 C2 50.8(4)
C1A P1 C1 C2 57.1(12)
S1 P1 C1 C2 175.5(3)
P2 P1 C1 C2 -60.4(4)
C6 C1 C2 C3 -60.7(7)
P1 C1 C2 C3 169.8(4)
C1 C2 C3 C4 58.9(8)
C2 C3 C4 C5 -56.1(9)
C3 C4 C5 C6 55.4(10)
C2 C1 C6 C5 60.2(8)
P1 C1 C6 C5 -169.6(5)
C4 C5 C6 C1 -57.3(9)
C13 P1 C1A C6A -126.0(9)
C1 P1 C1A C6A 59.8(12)
S1 P1 C1A C6A -8.3(10)
P2 P1 C1A C6A 126.3(8)
C13 P1 C1A C2A 106.6(9)
C1 P1 C1A C2A -67.6(13)
S1 P1 C1A C2A -135.7(8)
P2 P1 C1A C2A -1.1(10)
C6A C1A C2A C3A 54.9(18)
P1 C1A C2A C3A -178.4(11)
C1A C2A C3A C4A -54.7(19)
C2A C3A C4A C5A 48(2)
C3A C4A C5A C6A -43(3)
C4A C5A C6A C1A 46(3)
C2A C1A C6A C5A -49(2)
P1 C1A C6A C5A -178.2(17)
C19 P2 C7 C12 163.20(13)
P1 P2 C7 C12 59.17(14)
C19 P2 C7 C8 -75.17(13)
P1 P2 C7 C8 -179.21(11)
C12 C7 C8 C9 -55.6(2)
P2 C7 C8 C9 179.88(13)
C7 C8 C9 C10 55.8(2)
C8 C9 C10 C11 -55.3(3)
C9 C10 C11 C12 56.4(2)
C8 C7 C12 C11 55.7(2)
P2 C7 C12 C11 175.60(13)
C10 C11 C12 C7 -57.2(2)
C1 P1 C13 C14 65.89(18)
C1A P1 C13 C14 64.1(3)
S1 P1 C13 C14 -58.53(15)
P2 P1 C13 C14 175.48(13)
C1 P1 C13 C18 -64.26(19)
C1A P1 C13 C18 -66.0(3)
S1 P1 C13 C18 171.32(14)
P2 P1 C13 C18 45.32(16)
C18 C13 C14 C15 -58.4(2)
P1 C13 C14 C15 168.62(15)
C13 C14 C15 C16 57.3(3)
C14 C15 C16 C17 -55.5(3)
C15 C16 C17 C18 54.7(3)
C14 C13 C18 C17 57.6(3)
P1 C13 C18 C17 -171.46(17)
C16 C17 C18 C13 -55.3(3)
C7 P2 C19 C24 -25.17(15)
P1 P2 C19 C24 80.03(13)
C7 P2 C19 C20 102.56(13)
P1 P2 C19 C20 -152.24(11)
C24 C19 C20 C21 -56.3(2)
P2 C19 C20 C21 172.41(13)
C19 C20 C21 C22 56.2(2)
C20 C21 C22 C23 -55.3(2)
C21 C22 C23 C24 55.1(2)
C20 C19 C24 C23 55.9(2)
P2 C19 C24 C23 -176.72(13)
C22 C23 C24 C19 -55.5(2)
